data_4078569
loop_
_publ_author_name
'Lin, Cheng-Huei'
'Chiu, Yuan-Chieh'
'Chi, Yun'
'Tao, Yu-Tai'
'Liao, Liang-Sheng'
'Tseng, Meu-Rurng'
'Lee, Gene-Hsiang'

_publ_section_title
;
 Mechanistic Investigation of Improved Syntheses of Iridium(III)-Based
 OLED Phosphors
;
_journal_issue 11
_journal_name_full Organometallics
_journal_page_first 4349
_journal_paper_doi 10.1021/om300325y
_journal_volume 31
_journal_year 2012
_chemical_formula_sum 'C84 H82 Cl4 Ir2 P4 S2'
_chemical_formula_weight 1805.70
_chemical_name_systematic
; 
 ? 
;
_space_group_IT_number 15
_symmetry_cell_setting monoclinic
_symmetry_space_group_name_Hall '-C 2yc'
_symmetry_space_group_name_H-M 'C 1 2/c 1'
_atom_sites_solution_hydrogens geom
_atom_sites_solution_primary direct
_atom_sites_solution_secondary difmap
_audit_creation_method SHELXL-97
_cell_angle_alpha 90.00
_cell_angle_beta 103.151(2)
_cell_angle_gamma 90.00
_cell_formula_units_Z 4
_cell_length_a 43.3581(17)
_cell_length_b 8.8949(3)
_cell_length_c 19.2344(7)
_cell_measurement_reflns_used 6069
_cell_measurement_temperature 150(2)
_cell_measurement_theta_max 27.44
_cell_measurement_theta_min 2.34
_cell_volume 7223.5(5)
_computing_cell_refinement 'Bruker SAINT'
_computing_data_collection 'Bruker SMART'
_computing_data_reduction 'Bruker SAINT'
_computing_molecular_graphics 'Bruker SHELXTL'
_computing_publication_material 'Bruker SHELXTL'
_computing_structure_refinement 'SHELXL-97 (Sheldrick, 1997)'
_computing_structure_solution 'SHELXS-97 (Sheldrick, 1990)'
_diffrn_ambient_temperature 150(2)
_diffrn_measured_fraction_theta_full 1.000
_diffrn_measured_fraction_theta_max 1.000
_diffrn_measurement_device_type 'BRUKER SMART APEXCCD area detector'
_diffrn_measurement_method 'omega scans'
_diffrn_radiation_monochromator graphite
_diffrn_radiation_source 'fine-focus sealed tube'
_diffrn_radiation_type MoK\a
_diffrn_radiation_wavelength 0.71073
_diffrn_reflns_av_R_equivalents 0.0318
_diffrn_reflns_av_sigmaI/netI 0.0317
_diffrn_reflns_limit_h_max 56
_diffrn_reflns_limit_h_min -56
_diffrn_reflns_limit_k_max 11
_diffrn_reflns_limit_k_min -11
_diffrn_reflns_limit_l_max 24
_diffrn_reflns_limit_l_min -24
_diffrn_reflns_number 27074
_diffrn_reflns_theta_full 27.50
_diffrn_reflns_theta_max 27.50
_diffrn_reflns_theta_min 0.96
_exptl_absorpt_coefficient_mu 4.022
_exptl_absorpt_correction_T_max 0.4329
_exptl_absorpt_correction_T_min 0.3989
_exptl_absorpt_correction_type multi-scan
_exptl_crystal_colour light-yellow
_exptl_crystal_density_diffrn 1.660
_exptl_crystal_density_meas ?
_exptl_crystal_density_method 'not measured'
_exptl_crystal_description block
_exptl_crystal_F_000 3600
_exptl_crystal_size_max 0.28
_exptl_crystal_size_mid 0.25
_exptl_crystal_size_min 0.25
_refine_diff_density_max 1.229
_refine_diff_density_min -0.449
_refine_diff_density_rms 0.119
_refine_ls_extinction_method none
_refine_ls_goodness_of_fit_ref 1.120
_refine_ls_hydrogen_treatment constr
_refine_ls_matrix_type full
_refine_ls_number_parameters 433
_refine_ls_number_reflns 8308
_refine_ls_number_restraints 0
_refine_ls_restrained_S_all 1.120
_refine_ls_R_factor_all 0.0278
_refine_ls_R_factor_gt 0.0245
_refine_ls_shift/su_max 0.012
_refine_ls_shift/su_mean 0.000
_refine_ls_structure_factor_coef Fsqd
_refine_ls_weighting_details 'calc w=1/[\s^2^(Fo^2^)+(0.0266P)^2^+10.3881P] where P=(Fo^2^+2Fc^2^)/3'
_refine_ls_weighting_scheme calc
_refine_ls_wR_factor_gt 0.0550
_refine_ls_wR_factor_ref 0.0625
_reflns_number_gt 7696
_reflns_number_total 8308
_reflns_threshold_expression >2sigma(I)
_cod_data_source_file om300325y_si_001.cif
_cod_data_source_block 8
_cod_depositor_comments
;
The following automatic conversions were performed:

'_symmetry_cell_setting' value 'Monoclinic' changed to 'monoclinic'
according to /home/saulius/struct/CIF-dictionaries/cif_core.dic
dictionary named 'cif_core.dic' version 2.4.1 from 2010-06-29.

Automatic conversion script
Id: cif_fix_values 1891 2012-01-12 08:04:46Z andrius 

The following automatic conversions were performed:

'_exptl_crystal_density_meas' value 'not_measured' was changed to '?'
- the value is perceived as not measured.

Automatic conversion script
Id: cif_fix_values 3008 2015-01-20 13:52:24Z robertas 
;
_cod_original_sg_symbol_H-M C2/c
_cod_database_code 4078569

loop_
_symmetry_equiv_pos_as_xyz
'x, y, z'
'-x, y, -z+1/2'
'x+1/2, y+1/2, z'
'-x+1/2, y+1/2, -z+1/2'
'-x, -y, -z'
'x, -y, z-1/2'
'-x+1/2, -y+1/2, -z'
'x+1/2, -y+1/2, z-1/2'

loop_
_atom_site_label
_atom_site_type_symbol
_atom_site_fract_x
_atom_site_fract_y
_atom_site_fract_z
_atom_site_U_iso_or_equiv
_atom_site_adp_type
_atom_site_occupancy
_atom_site_symmetry_multiplicity
_atom_site_calc_flag
_atom_site_refinement_flags
Ir Ir 0.603572(2) 0.527266(13) 0.579310(6) 0.01427(4) Uani 1 1 d .
Cl1 Cl 0.626074(17) 0.40963(9) 0.48667(4) 0.02188(15) Uani 1 1 d .
Cl2 Cl 0.601041(17) 0.27470(8) 0.62663(4) 0.02184(15) Uani 1 1 d .
S1 S 0.550195(18) 0.49515(9) 0.50547(4) 0.02024(16) Uani 1 1 d .
P1 P 0.604700(17) 0.75607(9) 0.53102(4) 0.01522(15) Uani 1 1 d .
P2 P 0.649080(17) 0.56593(9) 0.66722(4) 0.01623(15) Uani 1 1 d .
C1 C 0.57809(7) 0.6358(4) 0.64282(15) 0.0193(6) Uani 1 1 d .
C2 C 0.56258(8) 0.5592(4) 0.68862(17) 0.0248(7) Uani 1 1 d .
H2 H 0.5651 0.4534 0.6937 0.030 Uiso 1 1 calc R
C3 C 0.54370(9) 0.6339(5) 0.7267(2) 0.0362(9) Uani 1 1 d .
H3 H 0.5332 0.5788 0.7569 0.043 Uiso 1 1 calc R
C4 C 0.53998(9) 0.7880(5) 0.7210(2) 0.0388(9) Uani 1 1 d .
H4 H 0.5276 0.8396 0.7483 0.047 Uiso 1 1 calc R
C5 C 0.55448(8) 0.8658(4) 0.67534(18) 0.0288(7) Uani 1 1 d .
H5 H 0.5516 0.9715 0.6703 0.035 Uiso 1 1 calc R
C6 C 0.57325(7) 0.7916(4) 0.63650(15) 0.0201(6) Uani 1 1 d .
C7 C 0.59001(7) 0.8844(3) 0.58998(16) 0.0204(6) Uani 1 1 d .
H7A H 0.6078 0.9406 0.6201 0.024 Uiso 1 1 calc R
H7B H 0.5751 0.9575 0.5615 0.024 Uiso 1 1 calc R
C8 C 0.64057(7) 0.8405(3) 0.51477(15) 0.0173(6) Uani 1 1 d .
C9 C 0.66529(7) 0.7530(4) 0.50120(16) 0.0219(6) Uani 1 1 d .
H9 H 0.6653 0.6471 0.5077 0.026 Uiso 1 1 calc R
C10 C 0.68984(7) 0.8227(4) 0.47815(18) 0.0262(7) Uani 1 1 d .
H10 H 0.7069 0.7643 0.4696 0.031 Uiso 1 1 calc R
C11 C 0.68959(8) 0.9755(4) 0.46762(18) 0.0262(7) Uani 1 1 d .
H11 H 0.7062 1.0215 0.4503 0.031 Uiso 1 1 calc R
C12 C 0.66531(8) 1.0628(4) 0.48204(17) 0.0244(7) Uani 1 1 d .
H12 H 0.6654 1.1686 0.4754 0.029 Uiso 1 1 calc R
C13 C 0.64103(8) 0.9954(3) 0.50609(17) 0.0215(7) Uani 1 1 d .
H13 H 0.6246 1.0553 0.5168 0.026 Uiso 1 1 calc R
C14 C 0.57916(7) 0.7796(3) 0.44194(15) 0.0182(6) Uani 1 1 d .
C15 C 0.59151(8) 0.7522(4) 0.38199(17) 0.0251(7) Uani 1 1 d .
H15 H 0.6128 0.7199 0.3878 0.030 Uiso 1 1 calc R
C16 C 0.57263(9) 0.7722(4) 0.31412(18) 0.0327(8) Uani 1 1 d .
H16 H 0.5812 0.7557 0.2734 0.039 Uiso 1 1 calc R
C17 C 0.54152(9) 0.8159(5) 0.30554(19) 0.0381(9) Uani 1 1 d .
H17 H 0.5286 0.8288 0.2589 0.046 Uiso 1 1 calc R
C18 C 0.52887(8) 0.8412(5) 0.3643(2) 0.0378(9) Uani 1 1 d .
H18 H 0.5073 0.8704 0.3580 0.045 Uiso 1 1 calc R
C19 C 0.54770(7) 0.8238(4) 0.43268(18) 0.0260(7) Uani 1 1 d .
H19 H 0.5391 0.8421 0.4731 0.031 Uiso 1 1 calc R
C20 C 0.70723(7) 0.4013(4) 0.80901(16) 0.0233(7) Uani 1 1 d .
H20 H 0.7097 0.3423 0.7695 0.028 Uiso 1 1 calc R
C21 C 0.73275(8) 0.4222(4) 0.86632(18) 0.0290(7) Uani 1 1 d .
H21 H 0.7527 0.3795 0.8654 0.035 Uiso 1 1 calc R
C22 C 0.72926(8) 0.5048(4) 0.92467(18) 0.0274(8) Uani 1 1 d .
H22 H 0.7469 0.5199 0.9637 0.033 Uiso 1 1 calc R
C23 C 0.70023(8) 0.5653(4) 0.92631(17) 0.0279(7) Uani 1 1 d .
H23 H 0.6976 0.6201 0.9670 0.033 Uiso 1 1 calc R
C24 C 0.67479(8) 0.5464(4) 0.86868(17) 0.0230(7) Uani 1 1 d .
H24 H 0.6549 0.5891 0.8702 0.028 Uiso 1 1 calc R
C25 C 0.67789(7) 0.4660(3) 0.80866(16) 0.0188(6) Uani 1 1 d .
C26 C 0.64994(7) 0.4460(3) 0.74652(16) 0.0194(6) Uani 1 1 d .
H26A H 0.6304 0.4655 0.7635 0.023 Uiso 1 1 calc R
H26B H 0.6493 0.3395 0.7312 0.023 Uiso 1 1 calc R
C27 C 0.68702(7) 0.5086(4) 0.64931(17) 0.0196(6) Uani 1 1 d .
C28 C 0.68761(7) 0.3660(4) 0.61978(16) 0.0222(7) Uani 1 1 d .
H28 H 0.6683 0.3132 0.6025 0.027 Uiso 1 1 calc R
C29 C 0.71622(8) 0.3004(4) 0.61552(17) 0.0277(7) Uani 1 1 d .
H29 H 0.7164 0.2024 0.5959 0.033 Uiso 1 1 calc R
C30 C 0.74426(8) 0.3763(4) 0.63946(19) 0.0337(8) Uani 1 1 d .
H30 H 0.7637 0.3306 0.6365 0.040 Uiso 1 1 calc R
C31 C 0.74411(8) 0.5184(4) 0.6676(2) 0.0347(9) Uani 1 1 d .
H31 H 0.7634 0.5721 0.6829 0.042 Uiso 1 1 calc R
C32 C 0.71562(7) 0.5836(4) 0.67374(19) 0.0276(7) Uani 1 1 d .
H32 H 0.7157 0.6803 0.6948 0.033 Uiso 1 1 calc R
C33 C 0.65358(7) 0.7540(3) 0.70557(16) 0.0195(6) Uani 1 1 d .
C34 C 0.63660(8) 0.7875(4) 0.75732(16) 0.0247(7) Uani 1 1 d .
H34 H 0.6233 0.7131 0.7706 0.030 Uiso 1 1 calc R
C35 C 0.63890(9) 0.9271(4) 0.78938(18) 0.0331(8) Uani 1 1 d .
H35 H 0.6272 0.9482 0.8245 0.040 Uiso 1 1 calc R
C36 C 0.65799(10) 1.0354(4) 0.7707(2) 0.0376(9) Uani 1 1 d .
H36 H 0.6602 1.1300 0.7943 0.045 Uiso 1 1 calc R
C37 C 0.67409(10) 1.0072(4) 0.7177(2) 0.0336(9) Uani 1 1 d .
H37 H 0.6867 1.0839 0.7037 0.040 Uiso 1 1 calc R
C38 C 0.67194(8) 0.8677(4) 0.68498(17) 0.0246(7) Uani 1 1 d .
H38 H 0.6830 0.8491 0.6484 0.029 Uiso 1 1 calc R
C39 C 0.54940(8) 0.4075(4) 0.41965(17) 0.0296(8) Uani 1 1 d .
H39A H 0.5316 0.4468 0.3825 0.036 Uiso 1 1 calc R
H39B H 0.5694 0.4265 0.4047 0.036 Uiso 1 1 calc R
C40 C 0.54521(10) 0.2408(5) 0.4316(2) 0.0437(10) Uani 1 1 d .
H40A H 0.5654 0.1956 0.4578 0.052 Uiso 1 1 calc R
H40B H 0.5381 0.1879 0.3854 0.052 Uiso 1 1 calc R
C41 C 0.52013(9) 0.2300(5) 0.4754(2) 0.0429(10) Uani 1 1 d .
H41A H 0.4991 0.2568 0.4457 0.051 Uiso 1 1 calc R
H41B H 0.5191 0.1263 0.4934 0.051 Uiso 1 1 calc R
C42 C 0.52951(7) 0.3387(4) 0.53710(18) 0.0278(7) Uani 1 1 d .
H42A H 0.5436 0.2887 0.5784 0.033 Uiso 1 1 calc R
H42B H 0.5105 0.3757 0.5521 0.033 Uiso 1 1 calc R

loop_
_atom_site_aniso_label
_atom_site_aniso_U_11
_atom_site_aniso_U_22
_atom_site_aniso_U_33
_atom_site_aniso_U_23
_atom_site_aniso_U_13
_atom_site_aniso_U_12
Ir 0.01427(6) 0.01291(7) 0.01579(6) 0.00008(4) 0.00377(4) 0.00016(4)
Cl1 0.0227(3) 0.0211(4) 0.0232(4) -0.0033(3) 0.0079(3) 0.0018(3)
Cl2 0.0225(3) 0.0158(4) 0.0259(4) 0.0033(3) 0.0028(3) -0.0025(3)
S1 0.0168(3) 0.0202(4) 0.0224(4) 0.0004(3) 0.0016(3) -0.0011(3)
P1 0.0155(3) 0.0140(4) 0.0163(3) 0.0002(3) 0.0039(3) 0.0007(3)
P2 0.0158(3) 0.0138(4) 0.0186(4) 0.0006(3) 0.0029(3) -0.0004(3)
C1 0.0162(14) 0.0228(16) 0.0187(14) -0.0018(12) 0.0038(11) -0.0003(12)
C2 0.0275(17) 0.0259(18) 0.0222(16) 0.0012(13) 0.0083(13) -0.0002(13)
C3 0.036(2) 0.045(2) 0.0347(19) 0.0021(17) 0.0229(16) -0.0018(17)
C4 0.041(2) 0.046(2) 0.038(2) -0.0026(18) 0.0263(17) 0.0096(18)
C5 0.0302(18) 0.0275(19) 0.0304(18) -0.0039(15) 0.0105(14) 0.0056(14)
C6 0.0180(14) 0.0240(17) 0.0181(14) -0.0015(12) 0.0033(11) 0.0050(12)
C7 0.0231(15) 0.0162(16) 0.0225(15) 0.0002(12) 0.0065(12) 0.0039(12)
C8 0.0167(14) 0.0188(16) 0.0162(13) -0.0002(11) 0.0034(11) -0.0027(11)
C9 0.0217(15) 0.0198(16) 0.0243(15) -0.0009(13) 0.0056(12) 0.0007(12)
C10 0.0216(15) 0.0259(18) 0.0336(18) -0.0020(14) 0.0115(13) 0.0013(13)
C11 0.0208(16) 0.0304(19) 0.0275(17) -0.0004(14) 0.0057(13) -0.0077(13)
C12 0.0282(17) 0.0184(16) 0.0256(16) 0.0030(13) 0.0041(13) -0.0051(13)
C13 0.0215(15) 0.0189(16) 0.0239(16) -0.0009(12) 0.0048(13) 0.0010(12)
C14 0.0199(14) 0.0149(15) 0.0183(14) 0.0030(11) 0.0012(11) -0.0028(11)
C15 0.0253(16) 0.0254(18) 0.0239(16) -0.0028(13) 0.0041(13) -0.0028(13)
C16 0.040(2) 0.038(2) 0.0195(16) -0.0027(15) 0.0049(14) -0.0077(16)
C17 0.034(2) 0.050(3) 0.0234(17) 0.0097(16) -0.0061(15) -0.0085(17)
C18 0.0245(17) 0.046(2) 0.037(2) 0.0105(18) -0.0044(15) -0.0009(16)
C19 0.0211(15) 0.0272(18) 0.0290(17) 0.0024(14) 0.0045(13) 0.0000(13)
C20 0.0252(16) 0.0231(17) 0.0213(15) 0.0027(13) 0.0044(12) 0.0046(13)
C21 0.0201(16) 0.035(2) 0.0314(18) 0.0064(15) 0.0060(13) 0.0035(14)
C22 0.0242(17) 0.0291(19) 0.0253(17) 0.0029(14) -0.0017(13) -0.0026(13)
C23 0.0362(19) 0.0251(18) 0.0210(16) -0.0018(13) 0.0035(14) 0.0037(15)
C24 0.0217(15) 0.0267(18) 0.0211(15) 0.0049(13) 0.0058(12) 0.0048(13)
C25 0.0185(14) 0.0173(16) 0.0202(15) 0.0046(12) 0.0033(12) -0.0021(11)
C26 0.0190(14) 0.0190(16) 0.0189(14) 0.0032(12) 0.0018(12) -0.0019(12)
C27 0.0153(14) 0.0220(16) 0.0216(15) 0.0040(12) 0.0040(12) 0.0018(12)
C28 0.0198(14) 0.0260(17) 0.0204(15) 0.0027(13) 0.0040(12) 0.0019(13)
C29 0.0297(17) 0.031(2) 0.0238(16) 0.0014(14) 0.0092(13) 0.0090(14)
C30 0.0215(16) 0.044(2) 0.038(2) 0.0088(17) 0.0121(15) 0.0103(15)
C31 0.0179(16) 0.035(2) 0.050(2) 0.0083(17) 0.0058(16) 0.0004(14)
C32 0.0205(15) 0.0217(17) 0.0405(19) 0.0042(15) 0.0066(14) -0.0001(13)
C33 0.0203(14) 0.0146(15) 0.0199(14) -0.0006(12) -0.0033(12) 0.0022(12)
C34 0.0291(17) 0.0207(17) 0.0218(15) 0.0024(13) 0.0009(13) 0.0037(13)
C35 0.046(2) 0.0276(19) 0.0225(17) -0.0016(14) 0.0009(15) 0.0111(16)
C36 0.056(3) 0.0164(18) 0.033(2) -0.0049(15) -0.0044(18) 0.0048(16)
C37 0.043(2) 0.0158(17) 0.036(2) 0.0021(14) -0.0029(17) -0.0078(15)
C38 0.0259(16) 0.0200(17) 0.0237(15) 0.0038(13) -0.0029(13) -0.0018(13)
C39 0.0294(17) 0.039(2) 0.0179(15) -0.0050(14) -0.0001(13) -0.0033(15)
C40 0.045(2) 0.035(2) 0.054(3) -0.0163(19) 0.019(2) -0.0082(18)
C41 0.038(2) 0.032(2) 0.062(3) -0.0118(19) 0.0190(19) -0.0142(17)
C42 0.0183(15) 0.0304(19) 0.0348(18) 0.0049(15) 0.0061(13) -0.0058(13)

loop_
_atom_type_symbol
_atom_type_description
_atom_type_scat_dispersion_real
_atom_type_scat_dispersion_imag
_atom_type_scat_source
C C 0.0033 0.0016 'International Tables Vol C Tables 4.2.6.8 and 6.1.1.4'
H H 0.0000 0.0000 'International Tables Vol C Tables 4.2.6.8 and 6.1.1.4'
P P 0.1023 0.0942 'International Tables Vol C Tables 4.2.6.8 and 6.1.1.4'
Cl Cl 0.1484 0.1585 'International Tables Vol C Tables 4.2.6.8 and 6.1.1.4'
Ir Ir -1.4442 7.9887 'International Tables Vol C Tables 4.2.6.8 and 6.1.1.4'
S S 0.1246 0.1234 'International Tables Vol C Tables 4.2.6.8 and 6.1.1.4'

loop_
_geom_angle_atom_site_label_1
_geom_angle_atom_site_label_2
_geom_angle_atom_site_label_3
_geom_angle
C1 Ir P1 83.44(9)
C1 Ir P2 88.87(8)
P1 Ir P2 94.16(3)
C1 Ir Cl2 97.73(9)
P1 Ir Cl2 177.45(3)
P2 Ir Cl2 88.13(3)
C1 Ir S1 80.49(8)
P1 Ir S1 88.42(3)
P2 Ir S1 168.70(3)
Cl2 Ir S1 89.55(3)
C1 Ir Cl1 170.01(8)
P1 Ir Cl1 92.09(3)
P2 Ir Cl1 100.39(3)
Cl2 Ir Cl1 86.40(3)
S1 Ir Cl1 90.49(3)
C39 S1 C42 93.79(16)
C39 S1 Ir 113.45(12)
C42 S1 Ir 111.50(11)
C8 P1 C7 106.39(14)
C8 P1 C14 98.69(13)
C7 P1 C14 106.78(14)
C8 P1 Ir 123.13(10)
C7 P1 Ir 105.47(10)
C14 P1 Ir 115.24(10)
C33 P2 C27 108.32(14)
C33 P2 C26 102.43(14)
C27 P2 C26 98.29(14)
C33 P2 Ir 115.31(9)
C27 P2 Ir 118.37(10)
C26 P2 Ir 111.70(10)
C2 C1 C6 116.8(3)
C2 C1 Ir 122.9(2)
C6 C1 Ir 120.0(2)
C3 C2 C1 121.7(3)
C4 C3 C2 120.4(3)
C5 C4 C3 119.1(3)
C4 C5 C6 120.8(3)
C5 C6 C1 121.1(3)
C5 C6 C7 118.4(3)
C1 C6 C7 120.4(3)
C6 C7 P1 108.0(2)
C13 C8 C9 119.9(3)
C13 C8 P1 117.9(2)
C9 C8 P1 121.7(2)
C10 C9 C8 119.2(3)
C11 C10 C9 120.5(3)
C10 C11 C12 120.4(3)
C13 C12 C11 119.7(3)
C12 C13 C8 120.3(3)
C19 C14 C15 119.4(3)
C19 C14 P1 121.3(2)
C15 C14 P1 119.3(2)
C16 C15 C14 120.0(3)
C17 C16 C15 120.1(3)
C16 C17 C18 120.5(3)
C17 C18 C19 119.9(3)
C18 C19 C14 120.0(3)
C21 C20 C25 120.7(3)
C22 C21 C20 120.3(3)
C23 C22 C21 119.8(3)
C22 C23 C24 120.0(3)
C23 C24 C25 121.2(3)
C24 C25 C20 117.9(3)
C24 C25 C26 120.5(3)
C20 C25 C26 121.5(3)
C25 C26 P2 116.5(2)
C32 C27 C28 118.4(3)
C32 C27 P2 125.0(3)
C28 C27 P2 115.6(2)
C29 C28 C27 120.4(3)
C30 C29 C28 120.5(3)
C29 C30 C31 120.0(3)
C30 C31 C32 120.0(3)
C27 C32 C31 120.7(3)
C34 C33 C38 118.3(3)
C34 C33 P2 117.3(2)
C38 C33 P2 124.4(3)
C35 C34 C33 120.9(3)
C36 C35 C34 120.1(4)
C35 C36 C37 120.1(3)
C36 C37 C38 120.3(4)
C37 C38 C33 120.2(3)
C40 C39 S1 105.1(3)
C39 C40 C41 105.7(3)
C42 C41 C40 107.2(3)
C41 C42 S1 106.8(2)

loop_
_geom_bond_atom_site_label_1
_geom_bond_atom_site_label_2
_geom_bond_distance
Ir C1 2.064(3)
Ir P1 2.2423(8)
Ir P2 2.3136(7)
Ir Cl2 2.4358(7)
Ir S1 2.4411(8)
Ir Cl1 2.4521(7)
S1 C39 1.819(3)
S1 C42 1.833(3)
P1 C8 1.817(3)
P1 C7 1.823(3)
P1 C14 1.828(3)
P2 C33 1.821(3)
P2 C27 1.828(3)
P2 C26 1.855(3)
C1 C2 1.401(4)
C1 C6 1.403(4)
C2 C3 1.386(5)
C3 C4 1.381(6)
C4 C5 1.378(5)
C5 C6 1.390(4)
C6 C7 1.518(4)
C8 C13 1.389(4)
C8 C9 1.396(4)
C9 C10 1.389(4)
C10 C11 1.373(5)
C11 C12 1.386(5)
C12 C13 1.379(5)
C14 C19 1.392(4)
C14 C15 1.399(4)
C15 C16 1.385(4)
C16 C17 1.377(5)
C17 C18 1.383(5)
C18 C19 1.389(4)
C20 C21 1.385(4)
C20 C25 1.395(4)
C21 C22 1.378(5)
C22 C23 1.376(5)
C23 C24 1.385(4)
C24 C25 1.390(4)
C25 C26 1.507(4)
C27 C32 1.392(4)
C27 C28 1.393(5)
C28 C29 1.390(4)
C29 C30 1.375(5)
C30 C31 1.376(6)
C31 C32 1.393(5)
C33 C34 1.398(5)
C33 C38 1.399(4)
C34 C35 1.380(5)
C35 C36 1.370(6)
C36 C37 1.383(6)
C37 C38 1.386(5)
C39 C40 1.517(5)
C40 C41 1.523(5)
C41 C42 1.513(5)
